data_4344122
loop_
_publ_author_name
'Li Bin'
'Chi Lisheng'
'Corbett, J.D.'

_publ_section_title
;
 Na6 Tl Sb4: synthesis, structure and bonding. An electron-rich salt with
 a chain conformation and a Tl-Tl bond length determined by the cation
;
_journal_name_full 'Inorganic Chemistry'
_journal_page_first 3036
_journal_page_last 3042
_journal_volume 42
_journal_year 2003
_chemical_formula_sum 'Na6 Sb4 Tl'
_chemical_name_systematic 'Na6 Tl Sb4'
_space_group_IT_number 15
_symmetry_space_group_name_Hall '-C 2yc'
_symmetry_space_group_name_H-M 'C 1 2/c 1'
_cell_angle_alpha 90
_cell_angle_beta 113.57
_cell_angle_gamma 90
_cell_formula_units_Z 8
_cell_length_a 15.154
_cell_length_b 10.401
_cell_length_c 17.413
_cell_volume 2515.606
_citation_journal_id_ASTM INOCAJ
_cod_data_source_file LiBin_INOCAJ_2003_1839.cif
_cod_data_source_block Na6Sb4Tl1
_cod_original_formula_sum 'Na6 Sb4 Tl1'
_cod_database_code 4344122

loop_
_symmetry_equiv_pos_as_xyz
x,y,z
-x,y,-z+1/2
-x,-y,-z
x,-y,z-1/2
x+1/2,y+1/2,z
-x+1/2,y+1/2,-z+1/2
-x+1/2,-y+1/2,-z
x+1/2,-y+1/2,z-1/2

loop_
_atom_site_label
_atom_site_type_symbol
_atom_site_fract_x
_atom_site_fract_y
_atom_site_fract_z
_atom_site_occupancy
_atom_site_U_iso_or_equiv
Na5 Na 0.9739 0.8579 0.4176 1 0.0
Na6 Na 0.9388 0.3662 0.4113 1 0.0
Sb3 Sb 0.2527 0.3529 0.2669 1 0.0
Sb2 Sb 0.084 0.1198 0.418 1 0.0
Na1 Na 0.3052 0.1617 0.4453 1 0.0
Tl1 Tl 0.0912 0.3587 0.3254 1 0.0
Na4 Na 0.3884 0.1195 0.2652 1 0.0
Na3 Na 0.117 0.0946 0.2406 1 0.0
Sb4 Sb 0.1959 0.9429 0.5823 1 0.0
Sb1 Sb 0.0964 0.6 0.4231 1 0.0
Na2 Na 0.2035 0.8571 0.4031 1 0.0
